data_2014975
loop_
_publ_author_name
'Boris Shivachev'
'Rosica Petrova'
'Emilia Naydenova'

_publ_section_title
;
 Dimorphism in 3'-aminocyclohexanespiro-5'-hydantoin
;
_journal_coeditor_code FA1115
_journal_issue 8
_journal_name_full 'Acta Crystallographica Section C'
_journal_page_first o524
_journal_page_last o526
_journal_paper_doi 10.1107/S0108270105016033
_journal_volume 61
_journal_year 2005
_chemical_formula_iupac 'C8 H13 N3 O2'
_chemical_formula_moiety 'C8 H13 N3 O2'
_chemical_formula_sum 'C8 H13 N3 O2'
_chemical_formula_weight 183.21
_chemical_melting_point 395
_chemical_name_common 3-amino-cyclohexanspiro-5-hydantoin
_chemical_name_systematic
;
3-amino-1,3-diazaspiro[4.5]decane-2,4-dione or
1'-aminocyclohexanespiro-4'-imidazole-2',5'(3'H,4'H)-dione
;
_space_group_IT_number 14
_symmetry_cell_setting monoclinic
_symmetry_space_group_name_Hall '-P 2ybc'
_symmetry_space_group_name_H-M 'P 1 21/c 1'
_atom_sites_solution_hydrogens geom
_atom_sites_solution_primary direct
_atom_sites_solution_secondary difmap
_audit_creation_method SHELXL97
_cell_angle_alpha 90.00
_cell_angle_beta 111.425(11)
_cell_angle_gamma 90.00
_cell_formula_units_Z 4
_cell_length_a 6.1743(12)
_cell_length_b 26.765(3)
_cell_length_c 6.0257(12)
_cell_measurement_reflns_used 22
_cell_measurement_temperature 290(2)
_cell_measurement_theta_max 18.98
_cell_measurement_theta_min 17.99
_cell_volume 927.0(3)
_computing_cell_refinement 'CAD-4 EXPRESS'
_computing_data_collection 'CAD-4 EXPRESS (Enraf--Nonius, 1994)'
_computing_data_reduction 'XCAD4 (Harms & Wocadlo, 1995)'
_computing_molecular_graphics 'ORTEP-3 for Windows (Farrugia, 1997)'
_computing_publication_material 'WinGX (Farrugia, 1999)'
_computing_structure_refinement 'SHELXL97 (Sheldrick, 1997)'
_computing_structure_solution 'SHELXS97 (Sheldrick, 1997)'
_diffrn_measured_fraction_theta_full 1.000
_diffrn_measured_fraction_theta_max 1.000
_diffrn_measurement_device_type 'Enraf--Nonius CAD-4'
_diffrn_measurement_method 'non-profiled \w/2\q'
_diffrn_radiation_monochromator graphite
_diffrn_radiation_source 'fine-focus sealed tube'
_diffrn_radiation_type MoK\a
_diffrn_radiation_wavelength 0.71073
_diffrn_reflns_av_R_equivalents 0.1000
_diffrn_reflns_av_sigmaI/netI 0.0948
_diffrn_reflns_limit_h_max 7
_diffrn_reflns_limit_h_min -8
_diffrn_reflns_limit_k_max 35
_diffrn_reflns_limit_k_min -35
_diffrn_reflns_limit_l_max 7
_diffrn_reflns_limit_l_min 0
_diffrn_reflns_number 4768
_diffrn_reflns_theta_full 27.96
_diffrn_reflns_theta_max 27.96
_diffrn_reflns_theta_min 1.52
_diffrn_standards_decay_% 1
_diffrn_standards_interval_count 500
_diffrn_standards_interval_time 120
_diffrn_standards_number 3
_exptl_absorpt_coefficient_mu 0.097
_exptl_absorpt_correction_type none
_exptl_crystal_colour 'pale yellow'
_exptl_crystal_density_diffrn 1.313
_exptl_crystal_density_method 'not measured'
_exptl_crystal_description prismatic
_exptl_crystal_F_000 392
_exptl_crystal_size_max 0.21
_exptl_crystal_size_mid 0.18
_exptl_crystal_size_min 0.12
_refine_diff_density_max 0.190
_refine_diff_density_min -0.198
_refine_ls_extinction_method none
_refine_ls_goodness_of_fit_ref 1.037
_refine_ls_hydrogen_treatment constr
_refine_ls_matrix_type full
_refine_ls_number_parameters 120
_refine_ls_number_reflns 2218
_refine_ls_number_restraints 0
_refine_ls_restrained_S_all 1.037
_refine_ls_R_factor_all 0.1249
_refine_ls_R_factor_gt 0.0551
_refine_ls_shift/su_max 0.000
_refine_ls_shift/su_mean 0.000
_refine_ls_structure_factor_coef Fsqd
_refine_ls_weighting_details 'calc w=1/[\s^2^(Fo^2^)+(0.0500P)^2^] where P=(Fo^2^+2Fc^2^)/3'
_refine_ls_weighting_scheme calc
_refine_ls_wR_factor_gt 0.1140
_refine_ls_wR_factor_ref 0.1380
_reflns_number_gt 1178
_reflns_number_total 2218
_reflns_threshold_expression I>2\s(I)
_cod_data_source_file fa1115.cif
_cod_data_source_block II
_cod_depositor_comments
;
The following automatic conversions were performed:
'_symmetry_cell_setting' value 'Monoclinic' changed to 'monoclinic'
according to '/home/saulius/struct/CIF-dictionaries/cif_core.dic'
dictionary named 'cif_core.dic' version 2.4.1 from 2010-06-29.

Automatic conversion script
Id: cif_fix_enum 1527 2010-12-29 10:47:43Z saulius 

The following automatic conversions were performed:

'_symmetry_cell_setting' value 'Monoclinic' changed to 'monoclinic'
according to /home/saulius/struct/CIF-dictionaries/cif_core.dic
dictionary named 'cif_core.dic' version 2.4.1 from 2010-06-29.

Automatic conversion script
Id: cif_fix_values 1715 2011-07-08 13:25:40Z adriana 
;
_cod_original_sg_symbol_H-M 'P 21/c'
_cod_database_code 2014975

loop_
_symmetry_equiv_pos_as_xyz
'x, y, z'
'-x, y+1/2, -z+1/2'
'-x, -y, -z'
'x, -y-1/2, z-1/2'

loop_
_atom_site_label
_atom_site_fract_x
_atom_site_fract_y
_atom_site_fract_z
_atom_site_U_iso_or_equiv
_atom_site_adp_type
_atom_site_calc_flag
_atom_site_refinement_flags
_atom_site_occupancy
_atom_site_disorder_assembly
_atom_site_disorder_group
_atom_site_type_symbol
O1 0.3992(3) 0.26965(6) 0.9050(3) 0.0558(5) Uani d . 1 . . O
O2 0.8487(3) 0.35472(6) 0.5762(3) 0.0599(5) Uani d . 1 . . O
N1 0.3256(3) 0.33844(6) 0.6603(3) 0.0423(5) Uani d . 1 . . N
H1 0.1834 0.3438 0.6449 0.051 Uiso calc R 1 . . H
N3 0.6766(3) 0.30605(6) 0.7774(3) 0.0401(4) Uani d . 1 . . N
N4 0.8539(3) 0.27084(7) 0.8850(4) 0.0543(5) Uani d . 1 . . N
H4C 0.8291 0.2562 1.0062 0.065 Uiso calc PR 0.20(3) . . H
H4A 0.9911 0.2862 0.9384 0.065 Uiso calc R 1 . . H
H4B 0.8535 0.2478 0.7782 0.065 Uiso calc PR 0.80(3) . . H
C2 0.4556(4) 0.30085(8) 0.7921(4) 0.0401(5) Uani d . 1 . . C
C4 0.6838(3) 0.34292(7) 0.6297(4) 0.0393(5) Uani d . 1 . . C
C5 0.4508(3) 0.36897(7) 0.5469(4) 0.0351(5) Uani d . 1 . . C
C6 0.3420(4) 0.36786(8) 0.2758(4) 0.0482(6) Uani d . 1 . . C
H6A 0.4513 0.3817 0.2106 0.058 Uiso calc R 1 . . H
H6B 0.3120 0.3334 0.2229 0.058 Uiso calc R 1 . . H
C7 0.1166(4) 0.39713(10) 0.1806(4) 0.0614(7) Uani d . 1 . . C
H7A 0.0002 0.3808 0.2281 0.074 Uiso calc R 1 . . H
H7B 0.0604 0.3976 0.0078 0.074 Uiso calc R 1 . . H
C8 0.1502(5) 0.45033(10) 0.2734(5) 0.0716(8) Uani d . 1 . . C
H8A 0.2533 0.4679 0.2111 0.086 Uiso calc R 1 . . H
H8B 0.0015 0.4675 0.2176 0.086 Uiso calc R 1 . . H
C9 0.2515(5) 0.45138(8) 0.5418(5) 0.0613(7) Uani d . 1 . . C
H9A 0.1412 0.4368 0.6037 0.074 Uiso calc R 1 . . H
H9B 0.2779 0.4858 0.5958 0.074 Uiso calc R 1 . . H
C10 0.4793(4) 0.42277(8) 0.6389(4) 0.0500(6) Uani d . 1 . . C
H10A 0.5347 0.4225 0.8117 0.060 Uiso calc R 1 . . H
H10B 0.5950 0.4396 0.5920 0.060 Uiso calc R 1 . . H

loop_
_atom_site_aniso_label
_atom_site_aniso_U_11
_atom_site_aniso_U_22
_atom_site_aniso_U_33
_atom_site_aniso_U_12
_atom_site_aniso_U_13
_atom_site_aniso_U_23
O1 0.0618(11) 0.0550(9) 0.0619(11) 0.0031(8) 0.0358(9) 0.0150(8)
O2 0.0344(9) 0.0718(11) 0.0820(13) -0.0001(8) 0.0314(9) 0.0135(9)
N1 0.0314(9) 0.0468(11) 0.0553(12) 0.0050(8) 0.0236(9) 0.0094(9)
N3 0.0308(9) 0.0438(10) 0.0449(11) 0.0036(8) 0.0128(8) 0.0013(9)
N4 0.0403(11) 0.0558(12) 0.0624(13) 0.0111(9) 0.0136(10) 0.0065(11)
C2 0.0414(12) 0.0423(12) 0.0414(12) -0.0012(10) 0.0208(10) -0.0027(10)
C4 0.0304(11) 0.0433(12) 0.0463(13) -0.0049(9) 0.0164(10) -0.0038(10)
C5 0.0283(10) 0.0383(11) 0.0414(12) -0.0036(8) 0.0161(9) -0.0006(9)
C6 0.0440(13) 0.0599(14) 0.0430(13) -0.0031(11) 0.0187(11) -0.0008(11)
C7 0.0461(14) 0.0843(19) 0.0470(15) 0.0063(13) 0.0091(12) 0.0108(13)
C8 0.0652(18) 0.0674(18) 0.080(2) 0.0223(14) 0.0240(16) 0.0239(16)
C9 0.0670(17) 0.0418(13) 0.081(2) 0.0064(12) 0.0337(15) 0.0007(13)
C10 0.0516(14) 0.0421(12) 0.0555(14) -0.0045(11) 0.0189(11) -0.0042(11)

loop_
_atom_type_symbol
_atom_type_description
_atom_type_scat_dispersion_real
_atom_type_scat_dispersion_imag
_atom_type_scat_source
C C 0.0033 0.0016 'International Tables Vol C Tables 4.2.6.8 and 6.1.1.4'
H H 0.0000 0.0000 'International Tables Vol C Tables 4.2.6.8 and 6.1.1.4'
N N 0.0061 0.0033 'International Tables Vol C Tables 4.2.6.8 and 6.1.1.4'
O O 0.0106 0.0060 'International Tables Vol C Tables 4.2.6.8 and 6.1.1.4'

loop_
_geom_angle_atom_site_label_1
_geom_angle_atom_site_label_2
_geom_angle_atom_site_label_3
_geom_angle
C2 N1 C5 113.01(17)
C2 N1 H1 123.5
C5 N1 H1 123.5
C4 N3 C2 112.52(17)
C4 N3 N4 126.06(17)
C2 N3 N4 120.88(17)
N3 N4 H4C 109.5
N3 N4 H4A 109.5
H4C N4 H4A 109.5
N3 N4 H4B 109.5
H4C N4 H4B 109.5
H4A N4 H4B 109.5
O1 C2 N1 128.0(2)
O1 C2 N3 126.2(2)
N1 C2 N3 105.74(17)
O2 C4 N3 126.9(2)
O2 C4 C5 125.55(19)
N3 C4 C5 107.48(16)
N1 C5 C4 101.03(16)
N1 C5 C6 112.99(17)
C4 C5 C6 109.81(17)
N1 C5 C10 111.65(17)
C4 C5 C10 110.20(17)
C6 C5 C10 110.76(17)
C7 C6 C5 112.35(19)
C7 C6 H6A 109.1
C5 C6 H6A 109.1
C7 C6 H6B 109.1
C5 C6 H6B 109.1
H6A C6 H6B 107.9
C6 C7 C8 111.3(2)
C6 C7 H7A 109.4
C8 C7 H7A 109.4
C6 C7 H7B 109.4
C8 C7 H7B 109.4
H7A C7 H7B 108.0
C9 C8 C7 111.1(2)
C9 C8 H8A 109.4
C7 C8 H8A 109.4
C9 C8 H8B 109.4
C7 C8 H8B 109.4
H8A C8 H8B 108.0
C8 C9 C10 111.5(2)
C8 C9 H9A 109.3
C10 C9 H9A 109.3
C8 C9 H9B 109.3
C10 C9 H9B 109.3
H9A C9 H9B 108.0
C9 C10 C5 111.54(19)
C9 C10 H10A 109.3
C5 C10 H10A 109.3
C9 C10 H10B 109.3
C5 C10 H10B 109.3
H10A C10 H10B 108.0

loop_
_geom_bond_atom_site_label_1
_geom_bond_atom_site_label_2
_geom_bond_site_symmetry_2
_geom_bond_distance
_geom_bond_publ_flag
O1 C2 . 1.206(2) ?
O2 C4 . 1.216(2) ?
N1 C2 . 1.350(3) ?
N1 C5 . 1.455(2) ?
N1 H1 . 0.8600 ?
N3 C4 . 1.341(2) ?
N3 C2 . 1.406(3) ?
N3 N4 . 1.410(2) ?
N4 H4C . 0.8900 ?
N4 H4A . 0.8900 ?
N4 H4B . 0.8900 ?
C4 C5 . 1.510(3) ?
C5 C6 . 1.523(3) ?
C5 C10 . 1.530(3) ?
C6 C7 . 1.515(3) ?
C6 H6A . 0.9700 ?
C6 H6B . 0.9700 ?
C7 C8 . 1.516(3) ?
C7 H7A . 0.9700 ?
C7 H7B . 0.9700 ?
C8 C9 . 1.506(4) ?
C8 H8A . 0.9700 ?
C8 H8B . 0.9700 ?
C9 C10 . 1.519(3) ?
C9 H9A . 0.9700 ?
C9 H9B . 0.9700 ?
C10 H10A . 0.9700 ?
C10 H10B . 0.9700 ?

loop_
_geom_hbond_atom_site_label_D
_geom_hbond_atom_site_label_H
_geom_hbond_atom_site_label_A
_geom_hbond_site_symmetry_A
_geom_hbond_distance_DH
_geom_hbond_distance_HA
_geom_hbond_distance_DA
_geom_hbond_angle_DHA
N1 H1 O2 1_455 0.86 1.98 2.833(2) 174
N4 H4A O1 1_655 0.89 2.64 3.325(3) 135
N4 H4B N4 4_565 0.89 2.42 3.2127(14) 148
N4 H4C N4 4_566 0.89 2.35 3.2127(14) 165

loop_
_geom_torsion_atom_site_label_1
_geom_torsion_atom_site_label_2
_geom_torsion_atom_site_label_3
_geom_torsion_atom_site_label_4
_geom_torsion
_geom_torsion_publ_flag
C5 C6 C7 C8 54.6(3) yes
C6 C7 C8 C9 -55.5(3) yes
C7 C8 C9 C10 56.3(3) yes
